data_2206288
loop_
_publ_author_name
'Resinger, Ales'
'Wentrup, Curt'
'Karl A. Byriel'
'Colin H. L. Kennard'

_publ_section_title
;
 <i>N</i>-(3,5-Dichloro-2-pyridyl)formamide
;
_journal_issue 7
_journal_name_full 'Acta Crystallographica Section E'
_journal_page_first o2053
_journal_page_last o2054
_journal_paper_doi 10.1107/S1600536805017605
_journal_volume 61
_journal_year 2005
_chemical_formula_iupac 'C6 H4 Cl2 N2 O'
_chemical_formula_moiety 'C6 H4 Cl2 N2 O'
_chemical_formula_sum 'C6 H4 Cl2 N2 O'
_chemical_formula_weight 191.01
_chemical_melting_point 185
_chemical_name_systematic
;
 N-(3,5-Dichloro-2-pyridyl)formamide
;
_space_group_IT_number 15
_symmetry_cell_setting monoclinic
_symmetry_space_group_name_Hall '-C 2yc'
_symmetry_space_group_name_H-M 'C 1 2/c 1'
_atom_sites_solution_hydrogens geom
_atom_sites_solution_primary direct
_atom_sites_solution_secondary difmap
_audit_creation_method SHELXL97
_cell_angle_alpha 90.00
_cell_angle_beta 118.04(3)
_cell_angle_gamma 90.00
_cell_formula_units_Z 8
_cell_length_a 28.869(7)
_cell_length_b 3.7600(10)
_cell_length_c 15.403(6)
_cell_measurement_reflns_used 25
_cell_measurement_temperature 298(2)
_cell_measurement_theta_max 12.5
_cell_measurement_theta_min 10.0
_cell_volume 1475.7(9)
_computing_cell_refinement SDP
_computing_data_collection 'SDP (Frenz, 1985)'
_computing_data_reduction 'WinGX (Farrugia, 1999)'
_computing_molecular_graphics 'PLATON98 (Spek, 1998)'
_computing_publication_material SHELXL97
_computing_structure_refinement 'SHELXL97 (Sheldrick, 1997)'
_computing_structure_solution 'SHELXS97 (Sheldrick, 1997)'
_diffrn_ambient_temperature 293(2)
_diffrn_measured_fraction_theta_full 1.000
_diffrn_measured_fraction_theta_max 1.000
_diffrn_measurement_device '\k-geometry diffractometer'
_diffrn_measurement_device_type 'Enraf-Nonius CAD-4'
_diffrn_measurement_method w/2\q
_diffrn_radiation_monochromator graphite
_diffrn_radiation_source 'fine-focus sealed tube'
_diffrn_radiation_type MoK\a
_diffrn_radiation_wavelength 0.71073
_diffrn_reflns_av_R_equivalents 0.000
_diffrn_reflns_av_sigmaI/netI 0.0369
_diffrn_reflns_limit_h_max 34
_diffrn_reflns_limit_h_min -34
_diffrn_reflns_limit_k_max 0
_diffrn_reflns_limit_k_min -4
_diffrn_reflns_limit_l_max 18
_diffrn_reflns_limit_l_min -18
_diffrn_reflns_number 2614
_diffrn_reflns_theta_full 25.00
_diffrn_reflns_theta_max 25.00
_diffrn_reflns_theta_min 1.60
_diffrn_standards_decay_% 4
_diffrn_standards_interval_time 120
_diffrn_standards_number 3
_exptl_absorpt_coefficient_mu 0.813
_exptl_absorpt_correction_T_max 0.922
_exptl_absorpt_correction_T_min 0.827
_exptl_absorpt_correction_type psi-scan
_exptl_absorpt_process_details '(North <i>et al.</i>, 1968)'
_exptl_crystal_colour colourless
_exptl_crystal_density_diffrn 1.719
_exptl_crystal_density_method 'not measured'
_exptl_crystal_description plate
_exptl_crystal_F_000 768
_exptl_crystal_size_max 0.3
_exptl_crystal_size_mid 0.2
_exptl_crystal_size_min 0.1
_refine_diff_density_max 0.227
_refine_diff_density_min -0.317
_refine_ls_extinction_method none
_refine_ls_goodness_of_fit_ref 0.872
_refine_ls_hydrogen_treatment constr
_refine_ls_matrix_type full
_refine_ls_number_parameters 100
_refine_ls_number_reflns 2614
_refine_ls_number_restraints 0
_refine_ls_restrained_S_all 0.872
_refine_ls_R_factor_all 0.0814
_refine_ls_R_factor_gt 0.0410
_refine_ls_shift/su_max 0.000
_refine_ls_shift/su_mean 0.000
_refine_ls_structure_factor_coef Fsqd
_refine_ls_weighting_details 'calc w = 1/[\s^2^(Fo^2^)+(0.0852P)^2^+1.7332P] where P=(Fo^2^+2Fc^2^)/3'
_refine_ls_weighting_scheme calc
_refine_ls_wR_factor_gt 0.1054
_refine_ls_wR_factor_ref 0.1295
_reflns_number_gt 1665
_reflns_number_total 2614
_reflns_threshold_expression I>2\s(I)
_cod_data_source_file sj6093.cif
_cod_data_source_block I
_cod_depositor_comments
;
The following automatic conversions were performed:
'_symmetry_cell_setting' value 'Monoclinic' changed to 'monoclinic'
according to '/home/saulius/struct/CIF-dictionaries/cif_core.dic'
dictionary named 'cif_core.dic' version 2.4.1 from 2010-06-29.

Automatic conversion script
Id: cif_fix_enum 1527 2010-12-29 10:47:43Z saulius 

The following automatic conversions were performed:

'_symmetry_cell_setting' value 'Monoclinic' changed to 'monoclinic'
according to /home/saulius/struct/CIF-dictionaries/cif_core.dic
dictionary named 'cif_core.dic' version 2.4.1 from 2010-06-29.

Automatic conversion script
Id: cif_fix_values 1715 2011-07-08 13:25:40Z adriana 
;
_cod_original_sg_symbol_H-M 'C 2/c'
_cod_database_code 2206288

loop_
_symmetry_equiv_pos_as_xyz
'x, y, z'
'x, -y, z+1/2'
'x+1/2, y+1/2, z'
'x+1/2, -y+1/2, z+1/2'
'-x, -y, -z'
'-x, y, -z-1/2'
'-x+1/2, -y+1/2, -z'
'-x+1/2, y+1/2, -z-1/2'

loop_
_atom_site_label
_atom_site_fract_x
_atom_site_fract_y
_atom_site_fract_z
_atom_site_U_iso_or_equiv
_atom_site_adp_type
_atom_site_calc_flag
_atom_site_refinement_flags
_atom_site_occupancy
_atom_site_type_symbol
N1 0.32689(8) 0.4721(6) 0.32563(15) 0.0462(5) Uani d . 1 N
C2 0.33651(9) 0.3507(7) 0.41388(16) 0.0417(6) Uani d . 1 C
N21 0.29494(7) 0.3509(6) 0.43607(14) 0.0480(6) Uani d . 1 N
H21 0.3000 0.2557 0.4906 0.058 Uiso calc R 1 H
C22 0.24720(10) 0.4908(8) 0.37748(18) 0.0524(7) Uani d . 1 C
H22 0.2416 0.5962 0.3187 0.063 Uiso calc R 1 H
O23 0.21108(7) 0.4866(6) 0.39718(13) 0.0618(6) Uani d . 1 O
C3 0.38603(9) 0.2258(7) 0.48100(16) 0.0428(6) Uani d . 1 C
Cl31 0.39791(3) 0.0695(2) 0.59503(4) 0.0569(2) Uani d . 1 Cl
C4 0.42579(9) 0.2261(7) 0.45618(17) 0.0453(6) Uani d . 1 C
H4 0.4590 0.1431 0.5000 0.054 Uiso calc R 1 H
C5 0.41535(9) 0.3522(7) 0.36474(18) 0.0450(6) Uani d . 1 C
Cl51 0.46431(3) 0.3598(2) 0.32964(5) 0.0621(3) Uani d . 1 Cl
C6 0.36575(9) 0.4716(8) 0.30164(18) 0.0479(7) Uani d . 1 C
H6 0.3590 0.5551 0.2400 0.057 Uiso calc R 1 H

loop_
_atom_site_aniso_label
_atom_site_aniso_U_11
_atom_site_aniso_U_22
_atom_site_aniso_U_33
_atom_site_aniso_U_12
_atom_site_aniso_U_13
_atom_site_aniso_U_23
N1 0.0453(11) 0.0538(15) 0.0285(9) 0.0000(11) 0.0083(8) 0.0038(10)
C2 0.0424(12) 0.0422(16) 0.0306(12) -0.0015(12) 0.0089(10) -0.0037(11)
N21 0.0442(11) 0.0604(15) 0.0317(10) 0.0051(11) 0.0115(9) 0.0089(10)
C22 0.0489(15) 0.061(2) 0.0377(13) 0.0054(14) 0.0121(12) 0.0083(13)
O23 0.0463(10) 0.0862(17) 0.0482(10) 0.0092(11) 0.0183(9) 0.0157(11)
C3 0.0499(13) 0.0408(15) 0.0273(11) 0.0028(12) 0.0095(10) -0.0010(11)
Cl31 0.0594(4) 0.0710(5) 0.0325(3) 0.0143(4) 0.0151(3) 0.0108(3)
C4 0.0413(13) 0.0474(16) 0.0348(12) 0.0045(13) 0.0075(10) -0.0038(13)
C5 0.0443(13) 0.0478(17) 0.0366(12) -0.0035(12) 0.0139(10) -0.0054(12)
Cl51 0.0532(4) 0.0818(6) 0.0498(4) 0.0015(4) 0.0230(3) 0.0003(4)
C6 0.0490(14) 0.0542(18) 0.0325(12) -0.0041(13) 0.0125(11) 0.0001(12)

loop_
_atom_type_symbol
_atom_type_description
_atom_type_scat_dispersion_real
_atom_type_scat_dispersion_imag
_atom_type_scat_source
C C 0.0033 0.0016 'International Tables Vol C Tables 4.2.6.8 and 6.1.1.4'
H H 0.0000 0.0000 'International Tables Vol C Tables 4.2.6.8 and 6.1.1.4'
N N 0.0061 0.0033 'International Tables Vol C Tables 4.2.6.8 and 6.1.1.4'
Cl Cl 0.1484 0.1585 'International Tables Vol C Tables 4.2.6.8 and 6.1.1.4'
O O 0.0106 0.0060 'International Tables Vol C Tables 4.2.6.8 and 6.1.1.4'

loop_
_geom_angle_atom_site_label_1
_geom_angle_atom_site_label_2
_geom_angle_atom_site_label_3
_geom_angle
_geom_angle_publ_flag
C2 N1 C6 118.8(2) ?
N1 C2 N21 117.3(2) y
N1 C2 C3 121.4(2) ?
N21 C2 C3 121.3(2) ?
C22 N21 C2 124.2(2) y
C22 N21 H21 117.9 ?
C2 N21 H21 117.9 ?
O23 C22 N21 123.7(2) y
O23 C22 H22 118.2 ?
N21 C22 H22 118.2 ?
C4 C3 C2 119.6(2) ?
C4 C3 Cl31 119.50(19) ?
C2 C3 Cl31 120.9(2) ?
C3 C4 C5 118.4(2) ?
C3 C4 H4 120.8 ?
C5 C4 H4 120.8 ?
C6 C5 C4 119.3(2) ?
C6 C5 Cl51 120.3(2) ?
C4 C5 Cl51 120.35(19) ?
N1 C6 C5 122.4(2) ?
N1 C6 H6 118.8 ?
C5 C6 H6 118.8 ?

loop_
_geom_bond_atom_site_label_1
_geom_bond_atom_site_label_2
_geom_bond_distance
_geom_bond_publ_flag
N1 C2 1.334(3) y
N1 C6 1.336(3) y
C2 N21 1.394(3) y
C2 C3 1.394(3) y
N21 C22 1.350(3) y
N21 H21 0.8600 ?
C22 O23 1.215(3) ?
C22 H22 0.9300 ?
C3 C4 1.370(3) y
C3 Cl31 1.727(2) ?
C4 C5 1.379(4) y
C4 H4 0.9300 ?
C5 C6 1.374(4) y
C5 Cl51 1.735(3) ?
C6 H6 0.9300 ?

loop_
_geom_hbond_atom_site_label_D
_geom_hbond_atom_site_label_H
_geom_hbond_atom_site_label_A
_geom_hbond_site_symmetry_A
_geom_hbond_distance_DH
_geom_hbond_distance_HA
_geom_hbond_distance_DA
_geom_hbond_angle_DHA
N21 H21 O23 7_556 0.86 2.11 2.942(3) 163.5

loop_
_geom_torsion_atom_site_label_1
_geom_torsion_atom_site_label_2
_geom_torsion_atom_site_label_3
_geom_torsion_atom_site_label_4
_geom_torsion
_geom_torsion_publ_flag
C6 N1 C2 N21 -179.2(2) ?
C6 N1 C2 C3 0.3(4) ?
N1 C2 N21 C22 -5.4(4) y
C3 C2 N21 C22 175.1(3) ?
C2 N21 C22 O23 179.3(3) ?
N1 C2 C3 C4 -0.2(4) ?
N21 C2 C3 C4 179.3(3) ?
N1 C2 C3 Cl31 180.0(2) ?
N21 C2 C3 Cl31 -0.6(4) ?
C2 C3 C4 C5 0.2(4) ?
Cl31 C3 C4 C5 -180.0(2) ?
C3 C4 C5 C6 -0.2(4) ?
C3 C4 C5 Cl51 179.8(2) ?
C2 N1 C6 C5 -0.3(4) ?
C4 C5 C6 N1 0.3(4) ?
Cl51 C5 C6 N1 -179.7(2) ?

loop_
_cod_related_entry_id
_cod_related_entry_database
_cod_related_entry_code
1 ChemSpider 21129232
